data_4001449
loop_
_publ_author_name
'Zhang, Xue-Li'
'Guo, Cui-Ping'
'Yang, Qing-Yuan'
'Lu, Tong-Bu'
'Tong, Ye-Xiang'
'Su, Cheng-Yong'

_publ_section_title
;
 Discrete Chiral Single-Crystal Microtubes Assembled with Honeycomb
 Coordination Networks Showing Structural Diversity and Borromean Topology
 in One Single Crystal
;
_journal_issue 19
_journal_name_full 'Chemistry of Materials'
_journal_page_first 4630
_journal_paper_doi 10.1021/cm071767u
_journal_volume 19
_journal_year 2007
_chemical_formula_sum 'C221 H192 Ag5 Cl0 F15 N24 O15 S5'
_chemical_formula_weight 4408.64
_chemical_name_systematic
; 
 ? 
;
_space_group_IT_number 182
_symmetry_cell_setting hexagonal
_symmetry_space_group_name_Hall 'P 6c 2c'
_symmetry_space_group_name_H-M 'P 63 2 2'
_atom_sites_solution_hydrogens geom
_atom_sites_solution_primary direct
_atom_sites_solution_secondary difmap
_audit_creation_method SHELXL-97
_cell_angle_alpha 90.00
_cell_angle_beta 90.00
_cell_angle_gamma 120.00
_cell_formula_units_Z 2
_cell_length_a 17.9074(4)
_cell_length_b 17.9074(4)
_cell_length_c 38.5402(17)
_cell_measurement_reflns_used 5726
_cell_measurement_temperature 150(2)
_cell_measurement_theta_max 61.6140
_cell_measurement_theta_min 2.2888
_cell_volume 10703.1(6)
_computing_cell_refinement
;
CrysAlis RED, Oxford Diffraction Ltd.,
Version 1.171.31.7 (release 18-10-2006 CrysAlis171 .NET)
(compiled Oct 18 2006,16:28:17)
;
_computing_data_collection
;
CrysAlis CCD, Oxford Diffraction Ltd.,
Version 1.171.31.7 (release 18-10-2006 CrysAlis171 .NET)
(compiled Oct 18 2006,16:28:17)
;
_computing_data_reduction
;
CrysAlis RED, Oxford Diffraction Ltd.,
Version 1.171.31.7 (release 18-10-2006 CrysAlis171 .NET)
(compiled Oct 18 2006,16:28:17)
;
_computing_structure_refinement 'SHELXL-97 (Sheldrick, 1997)'
_computing_structure_solution 'SHELXS-97 (Sheldrick, 1990)'
_diffrn_ambient_temperature 150(2)
_diffrn_detector_area_resol_mean 16.0855
_diffrn_measured_fraction_theta_full 0.975
_diffrn_measured_fraction_theta_max 0.975
_diffrn_measurement_device_type 'Gemini S Ultra'
_diffrn_measurement_method '\w and \p scan'
_diffrn_radiation_monochromator graphite
_diffrn_radiation_source 'Enhance (Cu) X-ray Source'
_diffrn_radiation_type CuK\a
_diffrn_radiation_wavelength 1.54187
_diffrn_reflns_av_R_equivalents 0.0670
_diffrn_reflns_av_sigmaI/netI 0.0572
_diffrn_reflns_limit_h_max 20
_diffrn_reflns_limit_h_min -9
_diffrn_reflns_limit_k_max 17
_diffrn_reflns_limit_k_min -20
_diffrn_reflns_limit_l_max 42
_diffrn_reflns_limit_l_min -42
_diffrn_reflns_number 29583
_diffrn_reflns_theta_full 61.86
_diffrn_reflns_theta_max 61.86
_diffrn_reflns_theta_min 4.94
_exptl_absorpt_coefficient_mu 4.709
_exptl_absorpt_correction_T_max 0.3978
_exptl_absorpt_correction_T_min 0.3141
_exptl_absorpt_correction_type multi-scan
_exptl_absorpt_process_details
;
CrysAlis RED, Oxford Diffraction Ltd.,
Version 1.171.31.7 (release 18-10-2006 CrysAlis171 .NET)
(compiled Oct 18 2006,16:28:17)
Empirical absorption correction using spherical harmonics,
 implemented in SCALE3 ABSPACK scaling algorithm.
;
_exptl_crystal_colour Colorless
_exptl_crystal_density_diffrn 1.368
_exptl_crystal_density_method 'not measured'
_exptl_crystal_description Tubular
_exptl_crystal_F_000 4512
_exptl_crystal_size_max 0.32
_exptl_crystal_size_mid 0.26
_exptl_crystal_size_min 0.24
_refine_diff_density_max 0.553
_refine_diff_density_min -0.442
_refine_diff_density_rms 0.075
_refine_ls_abs_structure_details 'Flack H D (1983), Acta Cryst. A39, 876-881'
_refine_ls_abs_structure_Flack -0.02(2)
_refine_ls_extinction_method none
_refine_ls_goodness_of_fit_ref 1.015
_refine_ls_hydrogen_treatment geom
_refine_ls_matrix_type full
_refine_ls_number_parameters 599
_refine_ls_number_reflns 5505
_refine_ls_number_restraints 679
_refine_ls_restrained_S_all 1.068
_refine_ls_R_factor_all 0.1115
_refine_ls_R_factor_gt 0.0757
_refine_ls_shift/su_max 0.022
_refine_ls_shift/su_mean 0.000
_refine_ls_structure_factor_coef Fsqd
_refine_ls_weighting_details 'calc w=1/[\s^2^(Fo^2^)+(0.0340P)^2^+28.0000P] where P=(Fo^2^+2Fc^2^)/3'
_refine_ls_weighting_scheme calc
_refine_ls_wR_factor_gt 0.1649
_refine_ls_wR_factor_ref 0.1791
_reflns_number_gt 2991
_reflns_number_total 5505
_reflns_threshold_expression >2sigma(I)
_cod_data_source_file cm071767u-file001.cif
_cod_data_source_block lamed-1
_cod_depositor_comments
;
The following automatic conversions were performed:

'_symmetry_cell_setting' value 'Hexagonal' changed to 'hexagonal'
according to /home/saulius/struct/CIF-dictionaries/cif_core.dic
dictionary named 'cif_core.dic' version 2.4.1 from 2010-06-29.

Automatic conversion script
Id: cif_fix_values 1715 2011-07-08 13:25:40Z adriana 
;
_cod_original_sg_symbol_H-M P6(3)22
_cod_database_code 4001449

loop_
_symmetry_equiv_pos_as_xyz
'x, y, z'
'-y, x-y, z'
'-x+y, -x, z'
'-x, -y, z+1/2'
'y, -x+y, z+1/2'
'x-y, x, z+1/2'
'y, x, -z'
'x-y, -y, -z'
'-x, -x+y, -z'
'-y, -x, -z+1/2'
'-x+y, y, -z+1/2'
'x, x-y, -z+1/2'

loop_
_atom_site_label
_atom_site_type_symbol
_atom_site_fract_x
_atom_site_fract_y
_atom_site_fract_z
_atom_site_U_iso_or_equiv
_atom_site_adp_type
_atom_site_occupancy
_atom_site_symmetry_multiplicity
_atom_site_calc_flag
_atom_site_refinement_flags
_atom_site_disorder_assembly
_atom_site_disorder_group
Ag1 Ag 0.3333 0.6667 0.60966(2) 0.1039(3) Uani 1 3 d S . .
Ag2 Ag 0.14225(3) 0.28450(6) 0.7500 0.1352(3) Uani 1 2 d S . .
N1 N 0.3050(3) 0.5315(3) 0.60633(15) 0.0874(18) Uani 1 1 d . . .
N2 N 0.2826(3) 0.4092(3) 0.58180(15) 0.0832(17) Uani 1 1 d . . .
N3 N 0.1281(3) 0.2873(4) 0.69732(15) 0.104(2) Uani 1 1 d . . .
N4 N 0.1009(3) 0.3222(3) 0.64603(17) 0.0958(18) Uani 1 1 d . . .
C1 C 0.2813(3) 0.4848(4) 0.5764(2) 0.090(2) Uani 1 1 d . . .
C2 C 0.3192(3) 0.4851(4) 0.63031(17) 0.079(2) Uani 1 1 d . . .
C3 C 0.3448(4) 0.5063(5) 0.6640(2) 0.107(3) Uani 1 1 d . . .
H3A H 0.3532 0.5581 0.6744 0.128 Uiso 1 1 calc R . .
C4 C 0.3582(4) 0.4431(6) 0.6827(2) 0.122(3) Uani 1 1 d . . .
H4A H 0.3779 0.4542 0.7061 0.146 Uiso 1 1 calc R . .
C5 C 0.3423(5) 0.3650(5) 0.6665(2) 0.126(3) Uani 1 1 d . . .
H5A H 0.3462 0.3224 0.6798 0.151 Uiso 1 1 calc R . .
C6 C 0.3220(4) 0.3507(5) 0.63315(18) 0.093(2) Uani 1 1 d . . .
H6A H 0.3173 0.3017 0.6216 0.112 Uiso 1 1 calc R . .
C7 C 0.3082(3) 0.4098(4) 0.61625(19) 0.084(2) Uani 1 1 d . . .
C8 C 0.2577(5) 0.5102(4) 0.54295(15) 0.0926(19) Uani 1 1 d . . .
H8A H 0.2571 0.4723 0.5241 0.111 Uiso 1 1 calc R . .
H8B H 0.3018 0.5702 0.5371 0.111 Uiso 1 1 calc R . .
C9 C 0.1701(4) 0.5035(4) 0.54513(18) 0.091(2) Uani 1 1 d . . .
H9A H 0.1570 0.5214 0.5230 0.137 Uiso 1 1 calc R . .
H9B H 0.1706 0.5411 0.5637 0.137 Uiso 1 1 calc R . .
H9C H 0.1261 0.4437 0.5501 0.137 Uiso 1 1 calc R . .
C10 C 0.2692(3) 0.3434(4) 0.55489(18) 0.0858(19) Uani 1 1 d U . .
H10A H 0.2521 0.3583 0.5327 0.103 Uiso 1 1 calc R . .
H10B H 0.2224 0.2860 0.5623 0.103 Uiso 1 1 calc R . .
C11 C 0.3535(3) 0.3410(4) 0.54989(16) 0.0858(19) Uani 1 1 d DU . .
C12 C 0.4307(4) 0.4173(4) 0.54551(14) 0.108(2) Uani 1 1 d DU . .
H12A H 0.4318 0.4709 0.5444 0.129 Uiso 1 1 calc R . .
C13 C 0.5069(4) 0.4141(4) 0.54271(16) 0.104(2) Uani 1 1 d DU . .
H13A H 0.5600 0.4665 0.5399 0.124 Uiso 1 1 calc R . .
C14 C 0.5075(3) 0.3381(4) 0.54391(16) 0.0729(16) Uani 1 1 d DU . .
C15 C 0.4297(4) 0.2636(4) 0.54692(19) 0.095(2) Uani 1 1 d DU . .
H15A H 0.4267 0.2090 0.5467 0.114 Uiso 1 1 calc R . .
C16 C 0.3525(4) 0.2693(4) 0.5504(2) 0.102(2) Uani 1 1 d DU . .
H16A H 0.2988 0.2177 0.5531 0.122 Uiso 1 1 calc R . .
C17 C 0.5897(3) 0.3349(4) 0.54330(15) 0.0659(16) Uani 1 1 d DU . .
C18 C 0.5891(3) 0.2576(4) 0.54215(14) 0.0618(15) Uani 1 1 d DU . .
H18A H 0.5356 0.2053 0.5405 0.074 Uiso 1 1 calc R . .
C19 C 0.1167(4) 0.3420(4) 0.6803(2) 0.090(2) Uani 1 1 d U . .
C20 C 0.1214(4) 0.2241(4) 0.67296(19) 0.094(2) Uani 1 1 d U . .
C21 C 0.1335(4) 0.1548(5) 0.6769(2) 0.113(3) Uani 1 1 d U . .
H21A H 0.1464 0.1411 0.6991 0.135 Uiso 1 1 calc R . .
C22 C 0.1274(5) 0.1085(6) 0.6503(3) 0.131(3) Uani 1 1 d U . .
H22A H 0.1366 0.0609 0.6530 0.157 Uiso 1 1 calc R . .
C23 C 0.1080(5) 0.1272(5) 0.6186(3) 0.129(3) Uani 1 1 d U . .
H23A H 0.1045 0.0913 0.5998 0.155 Uiso 1 1 calc R . .
C24 C 0.0923(5) 0.1968(4) 0.6112(2) 0.104(2) Uani 1 1 d U . .
H24 H 0.0777 0.2083 0.5889 0.125 Uiso 1 1 calc R . .
C25 C 0.1013(3) 0.2451(4) 0.6407(2) 0.090(2) Uani 1 1 d U . .
C26 C 0.1205(5) 0.4223(5) 0.6944(2) 0.116(2) Uani 1 1 d U . .
H26A H 0.1276 0.4615 0.6749 0.139 Uiso 1 1 calc R . .
H26B H 0.1711 0.4527 0.7098 0.139 Uiso 1 1 calc R . .
C27 C 0.0393(5) 0.4010(5) 0.7144(2) 0.131(3) Uani 1 1 d U . .
H27A H 0.0447 0.4540 0.7242 0.197 Uiso 1 1 calc R . .
H27B H 0.0311 0.3608 0.7332 0.197 Uiso 1 1 calc R . .
H27C H -0.0105 0.3744 0.6987 0.197 Uiso 1 1 calc R . .
C28 C 0.0837(4) 0.3689(4) 0.6194(2) 0.094(2) Uani 1 1 d U . .
H28A H 0.0880 0.3469 0.5964 0.113 Uiso 1 1 calc R . .
H28B H 0.1285 0.4306 0.6206 0.113 Uiso 1 1 calc R . .
C29 C -0.0054(4) 0.3610(4) 0.62281(17) 0.091(2) Uani 1 1 d DU . .
C30 C -0.0126(4) 0.4307(4) 0.62295(15) 0.116(3) Uani 1 1 d DU . .
H30A H 0.0369 0.4862 0.6205 0.140 Uiso 1 1 calc R . .
C31 C -0.0949(4) 0.4213(4) 0.62683(17) 0.120(3) Uani 1 1 d DU . .
H31A H -0.0994 0.4719 0.6259 0.144 Uiso 1 1 calc R . .
C32 C -0.1663(3) 0.3471(4) 0.63165(16) 0.0734(17) Uani 1 1 d DU . .
C33 C -0.1545(4) 0.2784(5) 0.6305(2) 0.129(3) Uani 1 1 d DU . .
H33A H -0.2036 0.2226 0.6331 0.154 Uiso 1 1 calc R . .
C34 C -0.0752(4) 0.2850(5) 0.6259(3) 0.133(3) Uani 1 1 d DU . .
H34A H -0.0709 0.2343 0.6250 0.160 Uiso 1 1 calc R . .
C35 C -0.2519(3) 0.3406(4) 0.63359(15) 0.0672(17) Uani 1 1 d DU . .
C36 C -0.3260(3) 0.2612(4) 0.63514(15) 0.0693(17) Uani 1 1 d DU . .
H36A H -0.3210 0.2110 0.6374 0.083 Uiso 1 1 calc R . .
S2 S 0.2881(4) 0.1377(5) 0.7451(2) 0.196(3) Uani 0.25 1 d PDU A -1
C39 C 0.3812(6) 0.1725(7) 0.7731(3) 0.331(4) Uani 0.25 1 d PDU A -1
F6 F 0.3556(11) 0.1403(10) 0.8047(3) 0.337(5) Uani 0.25 1 d PDU A -1
F5 F 0.4197(12) 0.2577(8) 0.7758(5) 0.334(5) Uani 0.25 1 d PDU A -1
F4 F 0.4350(8) 0.1506(11) 0.7617(6) 0.324(5) Uani 0.25 1 d PDU A -1
O4 O 0.2449(10) 0.0405(7) 0.7509(5) 0.197(5) Uani 0.25 1 d PDU A -1
O5 O 0.2498(7) 0.1870(8) 0.7652(4) 0.145(4) Uani 0.25 1 d PDU A -1
O6 O 0.3352(12) 0.1764(11) 0.7108(3) 0.204(5) Uani 0.25 1 d PDU A -1
S1 S -0.0058(4) 0.2527(3) 0.50789(15) 0.1193(18) Uani 0.30 1 d PDU B -1
O3 O 0.0819(5) 0.2942(7) 0.5282(3) 0.110(3) Uani 0.33 1 d PDU B -1
O2 O 0.0193(8) 0.2802(9) 0.4700(3) 0.092(3) Uani 0.23 1 d PDU B -1
O1 O -0.0563(6) 0.2906(7) 0.5237(3) 0.102(3) Uani 0.33 1 d PDU B -1
C38 C -0.0442(7) 0.1471(5) 0.5090(3) 0.175(3) Uani 0.33 1 d PDU B -1
F3 F -0.0422(10) 0.1149(8) 0.5395(3) 0.207(5) Uani 0.33 1 d PDU B -1
F2 F -0.1183(7) 0.0897(9) 0.4924(4) 0.210(4) Uani 0.33 1 d PDU B -1
F1 F 0.0138(7) 0.1296(8) 0.4874(3) 0.183(4) Uani 0.33 1 d PDU B -1
S3 S 0.2935(4) 0.6324(4) 0.73682(12) 0.109(2) Uani 0.25 1 d PDU C -1
O9 O 0.2134(5) 0.6243(8) 0.7527(4) 0.098(4) Uani 0.25 1 d PDU C -1
O8 O 0.3113(7) 0.5617(6) 0.7468(4) 0.105(4) Uani 0.25 1 d PDU C -1
O7 O 0.3090(7) 0.6598(12) 0.7004(2) 0.091(4) Uani 0.25 1 d PDU C -1
F9 F 0.3720(10) 0.7023(11) 0.7939(3) 0.235(5) Uani 0.25 1 d PDU C -1
C40 C 0.3749(7) 0.7231(7) 0.7602(3) 0.234(4) Uani 0.25 1 d PDU C -1
F8 F 0.3594(9) 0.7889(7) 0.7580(5) 0.229(5) Uani 0.25 1 d PDU C -1
F7 F 0.4532(7) 0.7479(12) 0.7478(6) 0.236(5) Uani 0.25 1 d PDU C -1
O2' O 0.058(2) 0.238(3) 0.4674(10) 0.075(5) Uani 0.10 1 d PU D 2
S1' S 0.0000 0.297(3) 0.5000 0.104(3) Uani 0.07 2 d SPU E 2

loop_
_atom_site_aniso_label
_atom_site_aniso_U_11
_atom_site_aniso_U_22
_atom_site_aniso_U_33
_atom_site_aniso_U_23
_atom_site_aniso_U_13
_atom_site_aniso_U_12
Ag1 0.0964(3) 0.0964(3) 0.1188(6) 0.000 0.000 0.04821(17)
Ag2 0.1200(4) 0.1255(7) 0.1618(7) 0.000 -0.0326(7) 0.0628(3)
N1 0.055(2) 0.090(3) 0.100(4) -0.005(3) 0.013(2) 0.023(2)
N2 0.0367(18) 0.087(3) 0.128(4) 0.014(3) 0.012(2) 0.0323(19)
N3 0.071(3) 0.105(3) 0.137(4) 0.018(3) -0.011(3) 0.045(3)
N4 0.047(2) 0.084(3) 0.159(5) 0.028(3) 0.019(3) 0.036(2)
C1 0.058(3) 0.079(3) 0.146(6) 0.031(4) 0.035(3) 0.044(2)
C2 0.050(3) 0.082(4) 0.098(4) 0.006(3) -0.008(3) 0.026(3)
C3 0.060(4) 0.101(5) 0.131(6) -0.001(4) 0.006(4) 0.019(4)
C4 0.063(4) 0.155(7) 0.115(6) 0.038(5) -0.011(4) 0.029(4)
C5 0.070(4) 0.106(5) 0.190(8) 0.032(5) -0.010(5) 0.034(4)
C6 0.061(3) 0.106(4) 0.111(5) 0.019(4) -0.005(3) 0.041(3)
C7 0.034(3) 0.084(4) 0.119(5) 0.022(4) 0.001(3) 0.019(2)
C8 0.098(3) 0.095(3) 0.100(4) 0.017(3) 0.000(5) 0.059(3)
C9 0.068(3) 0.083(4) 0.109(5) 0.014(4) -0.004(4) 0.027(3)
C10 0.065(3) 0.083(3) 0.122(5) 0.003(3) 0.012(3) 0.047(2)
C11 0.051(2) 0.073(3) 0.136(4) 0.005(3) 0.010(3) 0.033(2)
C12 0.066(3) 0.077(3) 0.185(6) 0.026(4) 0.031(4) 0.040(3)
C13 0.072(3) 0.068(3) 0.178(6) 0.033(3) 0.041(4) 0.040(2)
C14 0.054(2) 0.061(3) 0.110(4) 0.003(3) 0.013(3) 0.034(2)
C15 0.062(3) 0.062(3) 0.163(5) -0.015(3) 0.001(4) 0.033(2)
C16 0.054(3) 0.081(4) 0.158(5) -0.020(4) 0.010(3) 0.025(3)
C17 0.062(2) 0.057(2) 0.081(3) 0.009(3) 0.012(3) 0.032(2)
C18 0.050(2) 0.057(3) 0.078(3) 0.006(3) 0.004(3) 0.0260(19)
C19 0.071(3) 0.079(3) 0.122(5) -0.002(4) -0.008(3) 0.038(3)
C20 0.055(3) 0.067(3) 0.159(5) 0.011(3) 0.010(4) 0.029(3)
C21 0.071(3) 0.088(4) 0.171(6) 0.007(4) -0.007(4) 0.034(3)
C22 0.094(4) 0.100(4) 0.192(7) 0.009(5) 0.008(5) 0.042(4)
C23 0.085(4) 0.083(4) 0.187(6) -0.027(4) 0.031(4) 0.017(3)
C24 0.070(3) 0.077(3) 0.159(5) 0.011(4) 0.035(4) 0.032(3)
C25 0.052(3) 0.068(3) 0.146(5) 0.008(3) 0.014(3) 0.028(2)
C26 0.106(3) 0.115(4) 0.149(5) -0.013(4) -0.005(4) 0.071(3)
C27 0.126(4) 0.131(4) 0.157(5) -0.011(4) 0.003(4) 0.080(3)
C28 0.061(3) 0.087(4) 0.134(5) 0.014(4) 0.019(3) 0.038(3)
C29 0.053(3) 0.074(3) 0.149(5) 0.011(3) 0.003(3) 0.034(2)
C30 0.059(3) 0.082(4) 0.209(6) 0.030(4) 0.015(4) 0.036(3)
C31 0.074(3) 0.080(3) 0.217(6) 0.021(4) 0.019(4) 0.047(3)
C32 0.056(3) 0.055(3) 0.105(4) 0.005(3) 0.001(3) 0.024(2)
C33 0.065(4) 0.075(4) 0.235(7) -0.013(4) 0.003(5) 0.027(3)
C34 0.074(3) 0.092(4) 0.241(7) -0.014(4) 0.003(4) 0.048(3)
C35 0.049(2) 0.066(3) 0.083(3) -0.003(3) -0.001(2) 0.026(2)
C36 0.060(3) 0.070(3) 0.081(4) -0.001(3) -0.002(3) 0.035(2)
S2 0.197(4) 0.185(4) 0.213(4) 0.011(4) -0.004(4) 0.101(3)
C39 0.330(4) 0.330(4) 0.331(4) 0.000(4) 0.000(4) 0.164(4)
F6 0.336(6) 0.336(6) 0.336(6) -0.001(6) -0.001(6) 0.165(5)
F5 0.329(6) 0.337(6) 0.335(6) -0.001(6) 0.001(6) 0.165(5)
F4 0.325(6) 0.321(6) 0.327(6) 0.005(6) -0.001(6) 0.164(5)
O4 0.197(6) 0.183(6) 0.209(6) 0.002(6) 0.000(6) 0.095(4)
O5 0.160(5) 0.145(5) 0.192(6) 0.001(5) 0.011(5) 0.122(4)
O6 0.207(6) 0.196(6) 0.211(6) 0.008(6) -0.001(6) 0.102(5)
S1 0.104(2) 0.122(3) 0.119(3) 0.014(2) -0.028(2) 0.047(2)
O3 0.099(5) 0.109(5) 0.131(5) 0.000(4) -0.044(4) 0.059(4)
O2 0.091(4) 0.098(4) 0.091(4) 0.005(4) 0.002(4) 0.049(3)
O1 0.080(4) 0.119(4) 0.101(4) 0.011(4) 0.000(4) 0.047(3)
C38 0.169(4) 0.174(4) 0.170(4) 0.013(4) -0.013(4) 0.076(3)
F3 0.197(6) 0.196(6) 0.194(6) 0.005(5) -0.001(5) 0.071(4)
F2 0.194(6) 0.201(6) 0.195(6) 0.014(5) -0.015(5) 0.069(4)
F1 0.188(6) 0.182(6) 0.177(6) 0.017(5) 0.005(5) 0.090(4)
S3 0.108(3) 0.103(3) 0.098(3) 0.000(3) 0.003(2) 0.039(2)
O9 0.089(5) 0.101(6) 0.100(5) -0.003(5) 0.000(5) 0.044(4)
O8 0.114(6) 0.096(5) 0.102(5) -0.006(5) 0.002(5) 0.050(4)
O7 0.102(6) 0.090(5) 0.087(5) -0.001(5) -0.002(4) 0.051(4)
F9 0.233(6) 0.235(6) 0.228(6) 0.000(6) 0.001(6) 0.112(5)
C40 0.233(4) 0.233(4) 0.232(4) 0.000(4) 0.000(4) 0.113(4)
F8 0.229(6) 0.226(6) 0.231(6) 0.000(6) 0.001(6) 0.114(5)
F7 0.234(6) 0.234(6) 0.233(6) 0.000(6) 0.001(6) 0.112(5)
O2' 0.075(6) 0.083(6) 0.074(6) -0.005(5) 0.012(5) 0.045(4)
S1' 0.097(4) 0.108(4) 0.104(4) -0.0008(18) -0.002(4) 0.0485(19)

loop_
_atom_type_symbol
_atom_type_description
_atom_type_scat_dispersion_real
_atom_type_scat_dispersion_imag
_atom_type_scat_source
C C 0.0181 0.0091 'International Tables Vol C Tables 4.2.6.8 and 6.1.1.4'
H H 0.0000 0.0000 'International Tables Vol C Tables 4.2.6.8 and 6.1.1.4'
N N 0.0311 0.0180 'International Tables Vol C Tables 4.2.6.8 and 6.1.1.4'
O O 0.0492 0.0322 'International Tables Vol C Tables 4.2.6.8 and 6.1.1.4'
Cl Cl 0.3639 0.7018 'International Tables Vol C Tables 4.2.6.8 and 6.1.1.4'
Ag Ag 0.1306 4.2820 'International Tables Vol C Tables 4.2.6.8 and 6.1.1.4'
F F 0.0727 0.0534 'International Tables Vol C Tables 4.2.6.8 and 6.1.1.4'
S S 0.3331 0.5567 'International Tables Vol C Tables 4.2.6.8 and 6.1.1.4'

loop_
_geom_angle_atom_site_label_1
_geom_angle_atom_site_label_2
_geom_angle_atom_site_label_3
_geom_angle
_geom_angle_site_symmetry_1
_geom_angle_site_symmetry_3
N1 Ag1 N1 119.67(3) 3_565 2_665
N1 Ag1 N1 119.67(3) 3_565 .
N1 Ag1 N1 119.67(3) 2_665 .
N3 Ag2 N3 177.6(3) 11_556 .
C2 N1 C1 107.4(6) . .
C2 N1 Ag1 128.5(4) . .
C1 N1 Ag1 123.4(5) . .
C1 N2 C7 107.4(6) . .
C1 N2 C10 126.4(6) . .
C7 N2 C10 125.9(6) . .
C19 N3 C20 106.7(6) . .
C19 N3 Ag2 126.6(5) . .
C20 N3 Ag2 126.5(5) . .
C19 N4 C25 107.1(6) . .
C19 N4 C28 127.9(6) . .
C25 N4 C28 125.0(6) . .
N1 C1 N2 108.8(6) . .
N1 C1 C8 126.3(6) . .
N2 C1 C8 124.9(6) . .
N1 C2 C3 128.4(7) . .
N1 C2 C7 110.8(6) . .
C3 C2 C7 120.8(7) . .
C2 C3 C4 114.6(8) . .
C2 C3 H3A 122.7 . .
C4 C3 H3A 122.7 . .
C5 C4 C3 121.0(7) . .
C5 C4 H4A 119.5 . .
C3 C4 H4A 119.5 . .
C6 C5 C4 121.1(8) . .
C6 C5 H5A 119.5 . .
C4 C5 H5A 119.5 . .
C5 C6 C7 116.8(8) . .
C5 C6 H6A 121.6 . .
C7 C6 H6A 121.6 . .
C6 C7 C2 125.4(7) . .
C6 C7 N2 129.0(7) . .
C2 C7 N2 105.5(6) . .
C1 C8 C9 111.5(5) . .
C1 C8 H8A 109.3 . .
C9 C8 H8A 109.3 . .
C1 C8 H8B 109.3 . .
C9 C8 H8B 109.3 . .
H8A C8 H8B 108.0 . .
C8 C9 H9A 109.5 . .
C8 C9 H9B 109.5 . .
H9A C9 H9B 109.5 . .
C8 C9 H9C 109.5 . .
H9A C9 H9C 109.5 . .
H9B C9 H9C 109.5 . .
N2 C10 C11 109.6(5) . .
N2 C10 H10A 109.8 . .
C11 C10 H10A 109.8 . .
N2 C10 H10B 109.8 . .
C11 C10 H10B 109.8 . .
H10A C10 H10B 108.2 . .
C16 C11 C12 120.0(6) . .
C16 C11 C10 120.3(5) . .
C12 C11 C10 119.6(6) . .
C11 C12 C13 118.8(7) . .
C11 C12 H12A 120.6 . .
C13 C12 H12A 120.6 . .
C14 C13 C12 122.1(5) . .
C14 C13 H13A 118.9 . .
C12 C13 H13A 118.9 . .
C13 C14 C15 117.6(6) . .
C13 C14 C17 122.2(5) . .
C15 C14 C17 120.1(6) . .
C14 C15 C16 118.7(6) . .
C14 C15 H15A 120.6 . .
C16 C15 H15A 120.6 . .
C11 C16 C15 122.6(5) . .
C11 C16 H16A 118.7 . .
C15 C16 H16A 118.7 . .
C18 C17 C18 118.4(6) . 3_665
C18 C17 C14 121.5(5) . .
C18 C17 C14 120.0(6) 3_665 .
C17 C18 C17 121.4(6) . 2_655
C17 C18 H18A 119.3 . .
C17 C18 H18A 119.3 2_655 .
N3 C19 N4 113.1(7) . .
N3 C19 C26 126.8(7) . .
N4 C19 C26 120.1(7) . .
C21 C20 C25 121.4(7) . .
C21 C20 N3 131.0(7) . .
C25 C20 N3 107.6(6) . .
C22 C21 C20 119.7(9) . .
C22 C21 H21A 120.2 . .
C20 C21 H21A 120.2 . .
C21 C22 C23 120.5(10) . .
C21 C22 H22A 119.8 . .
C23 C22 H22A 119.8 . .
C22 C23 C24 125.4(9) . .
C22 C23 H23A 117.3 . .
C24 C23 H23A 117.3 . .
C25 C24 C23 111.3(8) . .
C25 C24 H24 124.4 . .
C23 C24 H24 124.4 . .
C24 C25 C20 121.8(7) . .
C24 C25 N4 132.6(7) . .
C20 C25 N4 105.4(6) . .
C19 C26 C27 111.3(6) . .
C19 C26 H26A 109.4 . .
C27 C26 H26A 109.4 . .
C19 C26 H26B 109.4 . .
C27 C26 H26B 109.4 . .
H26A C26 H26B 108.0 . .
C26 C27 H27A 109.5 . .
C26 C27 H27B 109.5 . .
H27A C27 H27B 109.5 . .
C26 C27 H27C 109.5 . .
H27A C27 H27C 109.5 . .
H27B C27 H27C 109.5 . .
N4 C28 C29 113.4(5) . .
N4 C28 H28A 108.9 . .
C29 C28 H28A 108.9 . .
N4 C28 H28B 108.9 . .
C29 C28 H28B 108.9 . .
H28A C28 H28B 107.7 . .
C34 C29 C30 119.2(7) . .
C34 C29 C28 120.6(7) . .
C30 C29 C28 120.2(5) . .
C29 C30 C31 118.8(6) . .
C29 C30 H30A 120.6 . .
C31 C30 H30A 120.6 . .
C32 C31 C30 124.5(7) . .
C32 C31 H31A 117.7 . .
C30 C31 H31A 117.7 . .
C31 C32 C33 113.6(6) . .
C31 C32 C35 122.1(6) . .
C33 C32 C35 123.9(5) . .
C32 C33 C34 123.4(7) . .
C32 C33 H33A 118.3 . .
C34 C33 H33A 118.3 . .
C29 C34 C33 120.4(8) . .
C29 C34 H34A 119.8 . .
C33 C34 H34A 119.8 . .
C36 C35 C36 117.3(7) . 2_565
C36 C35 C32 120.6(6) . .
C36 C35 C32 122.1(5) 2_565 .
C35 C36 C35 122.3(7) . 3_455
C35 C36 H36A 118.8 . .
C35 C36 H36A 118.8 3_455 .
O4 S2 O6 119.6(9) . .
O4 S2 O5 117.0(8) . .
O6 S2 O5 117.9(10) . .
O4 S2 C39 99.1(9) . .
O6 S2 C39 98.9(8) . .
O5 S2 C39 95.5(7) . .
F4 C39 F6 109.3(13) . .
F4 C39 F5 109.8(11) . .
F6 C39 F5 107.2(12) . .
F4 C39 S2 113.0(11) . .
F6 C39 S2 109.8(9) . .
F5 C39 S2 107.5(12) . .
O1 S1 O2 112.7(8) . .
O1 S1 O3 105.6(6) . .
O2 S1 O3 105.0(6) . .
O1 S1 C38 120.3(7) . .
O2 S1 C38 106.2(7) . .
O3 S1 C38 105.9(7) . .
F3 C38 F2 108.6(10) . .
F3 C38 F1 103.4(12) . .
F2 C38 F1 95.6(10) . .
F3 C38 S1 115.8(9) . .
F2 C38 S1 122.6(11) . .
F1 C38 S1 106.9(8) . .
O7 S3 O9 115.7(8) . .
O7 S3 O8 116.3(9) . .
O9 S3 O8 114.2(7) . .
O7 S3 C40 104.2(7) . .
O9 S3 C40 100.8(7) . .
O8 S3 C40 102.5(7) . .
F7 C40 F8 109.3(11) . .
F7 C40 F9 109.1(12) . .
F8 C40 F9 107.8(13) . .
F7 C40 S3 111.5(12) . .
F8 C40 S3 109.6(10) . .
F9 C40 S3 109.5(9) . .

loop_
_geom_bond_atom_site_label_1
_geom_bond_atom_site_label_2
_geom_bond_distance
_geom_bond_site_symmetry_2
Ag1 N1 2.215(6) 3_565
Ag1 N1 2.215(6) 2_665
Ag1 N1 2.215(6) .
Ag2 N3 2.050(6) 11_556
Ag2 N3 2.050(6) .
N1 C2 1.348(9) .
N1 C1 1.360(9) .
N2 C1 1.382(9) .
N2 C7 1.403(8) .
N2 C10 1.496(8) .
N3 C19 1.277(9) .
N3 C20 1.428(9) .
N4 C19 1.359(9) .
N4 C25 1.400(9) .
N4 C28 1.449(9) .
C1 C8 1.498(9) .
C2 C3 1.367(10) .
C2 C7 1.373(10) .
C3 C4 1.461(12) .
C3 H3A 0.9500 .
C4 C5 1.424(13) .
C4 H4A 0.9500 .
C5 C6 1.327(11) .
C5 H5A 0.9500 .
C6 C7 1.367(10) .
C6 H6A 0.9500 .
C8 C9 1.514(11) .
C8 H8A 0.9900 .
C8 H8B 0.9900 .
C9 H9A 0.9800 .
C9 H9B 0.9800 .
C9 H9C 0.9800 .
C10 C11 1.543(8) .
C10 H10A 0.9900 .
C10 H10B 0.9900 .
C11 C16 1.275(10) .
C11 C12 1.385(8) .
C12 C13 1.399(10) .
C12 H12A 0.9500 .
C13 C14 1.367(9) .
C13 H13A 0.9500 .
C14 C15 1.369(7) .
C14 C17 1.502(8) .
C15 C16 1.444(10) .
C15 H15A 0.9500 .
C16 H16A 0.9500 .
C17 C18 1.380(8) .
C17 C18 1.387(7) 3_665
C18 C17 1.387(7) 2_655
C18 H18A 0.9500 .
C19 C26 1.508(11) .
C20 C21 1.371(11) .
C20 C25 1.396(10) .
C21 C22 1.287(12) .
C21 H21A 0.9500 .
C22 C23 1.357(14) .
C22 H22A 0.9500 .
C23 C24 1.438(12) .
C23 H23A 0.9500 .
C24 C25 1.391(10) .
C24 H24 0.9500 .
C26 C27 1.516(11) .
C26 H26A 0.9900 .
C26 H26B 0.9900 .
C27 H27A 0.9800 .
C27 H27B 0.9800 .
C27 H27C 0.9800 .
C28 C29 1.535(9) .
C28 H28A 0.9900 .
C28 H28B 0.9900 .
C29 C34 1.315(9) .
C29 C30 1.317(10) .
C30 C31 1.406(10) .
C30 H30A 0.9500 .
C31 C32 1.316(8) .
C31 H31A 0.9500 .
C32 C33 1.348(11) .
C32 C35 1.480(8) .
C33 C34 1.378(11) .
C33 H33A 0.9500 .
C34 H34A 0.9500 .
C35 C36 1.379(7) .
C35 C36 1.386(8) 2_565
C36 C35 1.386(8) 3_455
C36 H36A 0.9500 .
S2 O4 1.527(13) .
S2 O6 1.534(13) .
S2 O5 1.568(14) .
S2 C39 1.816(11) .
C39 F4 1.285(16) .
C39 F6 1.325(14) .
C39 F5 1.328(15) .
S1 O1 1.505(11) .
S1 O2 1.533(11) .
S1 O3 1.569(10) .
S1 C38 1.658(10) .
C38 F3 1.319(13) .
C38 F2 1.364(13) .
C38 F1 1.481(14) .
S3 O7 1.466(10) .
S3 O9 1.498(11) .
S3 O8 1.501(12) .
S3 C40 1.791(10) .
F9 C40 1.346(14) .
C40 F7 1.331(16) .
C40 F8 1.341(16) .
